data_7706722
loop_
_publ_author_name
'Awwadi, Firas F.'
'Alwahsh, Manal I.'
'Turnbull, Mark M.'
'Landee, Christopher P.'
'Twamley, Brendan'

_publ_section_title
;
 Two new canted antiferromagnetic systems: magnetic, theoretical, and
 crystallographic studies on trans-bis(2-iodopyridine)dihalocopper(ii).
;
_journal_issue 12
_journal_name_full 'Dalton transactions (Cambridge, England : 2003)'
_journal_page_first 4167
_journal_page_last 4178
_journal_paper_doi 10.1039/d0dt04071a
_journal_volume 50
_journal_year 2021
_chemical_formula_sum 'C10 H8 Cl2 Cu I2 N2'
_chemical_formula_weight 544.42
_space_group_IT_number 15
_space_group_name_Hall '-C 2yc'
_space_group_name_H-M_alt 'C 1 2/c 1'
_symmetry_cell_setting monoclinic
_symmetry_space_group_name_H-M 'C 1 2/c 1'
_atom_sites_solution_hydrogens geom
_atom_sites_solution_primary direct
_atom_sites_solution_secondary difmap
_audit_creation_method
;
CrysAlisPro, Oxford Diffraction Ltd.,
Version 1.171.35.11 (release 16-05-2011 CrysAlis171 .NET)
(compiled May 16 2011,17:55:39)
;
_audit_update_record
;
2020-10-10 deposited with the CCDC.	2021-03-01 downloaded from the CCDC.
;
_cell_angle_alpha 90.00
_cell_angle_beta 108.731(3)
_cell_angle_gamma 90.00
_cell_formula_units_Z 4
_cell_length_a 15.4392(5)
_cell_length_b 7.7706(2)
_cell_length_c 12.7308(3)
_cell_measurement_reflns_used 1792
_cell_measurement_temperature 293(2)
_cell_measurement_theta_max 29.2969
_cell_measurement_theta_min 2.9626
_cell_volume 1446.44(7)
_computing_cell_refinement
;
CrysAlisPro, Agilent Technologies,
Version 1.171.35.11 (release 16-05-2011 CrysAlis171 .NET)
(compiled May 16 2011,17:55:39)
;
_computing_data_collection
;
CrysAlisPro, Agilent Technologies,
Version 1.171.35.11 (release 16-05-2011 CrysAlis171 .NET)
(compiled May 16 2011,17:55:39)
;
_computing_data_reduction
;
CrysAlisPro, Agilent Technologies,
Version 1.171.35.11 (release 16-05-2011 CrysAlis171 .NET)
(compiled May 16 2011,17:55:39)
;
_computing_molecular_graphics 'shelxtl, Bruker,2002'
_computing_publication_material 'shelxtl, Bruker,2002'
_computing_structure_refinement 'shelxtl, Bruker,2002'
_computing_structure_solution 'shelxtl, Bruker,2002'
_diffrn_ambient_temperature 293(2)
_diffrn_detector_area_resol_mean 16.0534
_diffrn_measured_fraction_theta_full 0.999
_diffrn_measured_fraction_theta_max 0.999
_diffrn_measurement_device_type 'Xcalibur, Eos'
_diffrn_measurement_method '\w scans'
_diffrn_radiation_monochromator graphite
_diffrn_radiation_source 'fine-focus sealed tube'
_diffrn_radiation_type MoK\a
_diffrn_radiation_wavelength 0.71073
_diffrn_reflns_av_R_equivalents 0.0218
_diffrn_reflns_av_sigmaI/netI 0.0312
_diffrn_reflns_limit_h_max 16
_diffrn_reflns_limit_h_min -19
_diffrn_reflns_limit_k_max 9
_diffrn_reflns_limit_k_min -6
_diffrn_reflns_limit_l_max 15
_diffrn_reflns_limit_l_min -15
_diffrn_reflns_number 3141
_diffrn_reflns_theta_full 26.29
_diffrn_reflns_theta_max 26.29
_diffrn_reflns_theta_min 2.97
_exptl_absorpt_coefficient_mu 6.127
_exptl_absorpt_correction_T_max 1.00000
_exptl_absorpt_correction_T_min 0.72754
_exptl_absorpt_correction_type multi-scan
_exptl_absorpt_process_details
;
CrysAlisPro, Agilent Technologies,
Version 1.171.35.11 (release 16-05-2011 CrysAlis171 .NET)
(compiled May 16 2011,17:55:39)
Empirical absorption correction using spherical harmonics,
 implemented in SCALE3 ABSPACK scaling algorithm.
;
_exptl_crystal_colour blue
_exptl_crystal_density_diffrn 2.500
_exptl_crystal_density_method 'not measured'
_exptl_crystal_description parralelepiped
_exptl_crystal_F_000 1004
_exptl_crystal_preparation 'Magnetic properties'
_exptl_crystal_size_max 0.3
_exptl_crystal_size_mid 0.2
_exptl_crystal_size_min 0.1
_refine_diff_density_max 0.505
_refine_diff_density_min -0.365
_refine_diff_density_rms 0.095
_refine_ls_extinction_coef 0.00273(11)
_refine_ls_extinction_expression Fc^*^=kFc[1+0.001xFc^2^\l^3^/sin(2\q)]^-1/4^
_refine_ls_extinction_method SHELXL
_refine_ls_goodness_of_fit_ref 1.033
_refine_ls_hydrogen_treatment constr
_refine_ls_matrix_type full
_refine_ls_number_parameters 80
_refine_ls_number_reflns 1473
_refine_ls_number_restraints 0
_refine_ls_restrained_S_all 1.033
_refine_ls_R_factor_all 0.0290
_refine_ls_R_factor_gt 0.0237
_refine_ls_shift/su_max 0.001
_refine_ls_shift/su_mean 0.000
_refine_ls_structure_factor_coef Fsqd
_refine_ls_weighting_details 'calc w=1/[\s^2^(Fo^2^)+(0.0193P)^2^+0.0000P] where P=(Fo^2^+2Fc^2^)/3'
_refine_ls_weighting_scheme calc
_refine_ls_wR_factor_gt 0.0474
_refine_ls_wR_factor_ref 0.0491
_reflns_number_gt 1292
_reflns_number_total 1473
_reflns_threshold_expression >2sigma(I)
_cod_data_source_file d0dt04071a2.cif
_cod_data_source_block exp_1012
_cod_depositor_comments 'Adding full bibliography for 7706719--7706724.cif.'
_cod_database_code 7706722

loop_
_symmetry_equiv_pos_as_xyz
'x, y, z'
'-x, y, -z+1/2'
'x+1/2, y+1/2, z'
'-x+1/2, y+1/2, -z+1/2'
'-x, -y, -z'
'x, -y, z-1/2'
'-x+1/2, -y+1/2, -z'
'x+1/2, -y+1/2, z-1/2'

loop_
_atom_site_label
_atom_site_type_symbol
_atom_site_fract_x
_atom_site_fract_y
_atom_site_fract_z
_atom_site_U_iso_or_equiv
_atom_site_adp_type
_atom_site_occupancy
_atom_site_symmetry_multiplicity
_atom_site_calc_flag
_atom_site_refinement_flags
_atom_site_disorder_assembly
_atom_site_disorder_group
I1 I 0.144719(17) 0.18252(3) 0.694977(17) 0.04103(12) Uani 1 1 d . . .
Cu1 Cu 0.2500 0.2500 0.5000 0.02641(15) Uani 1 2 d S . .
Cl1 Cl 0.12846(6) 0.15037(12) 0.36337(7) 0.0394(2) Uani 1 1 d . . .
C1 C 0.1325(2) 0.4181(4) 0.6113(2) 0.0278(7) Uani 1 1 d . . .
N1 N 0.17267(17) 0.4339(3) 0.53359(19) 0.0270(6) Uani 1 1 d . . .
C2 C 0.0833(2) 0.5511(5) 0.6368(3) 0.0384(8) Uani 1 1 d . . .
H2A H 0.0562 0.5375 0.6919 0.046 Uiso 1 1 calc R . .
C3 C 0.0747(3) 0.7033(5) 0.5798(3) 0.0427(9) Uani 1 1 d . . .
H3A H 0.0421 0.7946 0.5959 0.051 Uiso 1 1 calc R . .
C4 C 0.1151(3) 0.7185(5) 0.4988(3) 0.0414(9) Uani 1 1 d . . .
H4A H 0.1094 0.8199 0.4584 0.050 Uiso 1 1 calc R . .
C5 C 0.1638(2) 0.5826(4) 0.4780(3) 0.0336(8) Uani 1 1 d . . .
H5A H 0.1916 0.5940 0.4235 0.040 Uiso 1 1 calc R . .

loop_
_atom_site_aniso_label
_atom_site_aniso_U_11
_atom_site_aniso_U_22
_atom_site_aniso_U_33
_atom_site_aniso_U_23
_atom_site_aniso_U_13
_atom_site_aniso_U_12
I1 0.05174(19) 0.03847(17) 0.03609(16) 0.00576(10) 0.01857(12) -0.00076(12)
Cu1 0.0292(3) 0.0265(3) 0.0256(3) -0.0005(2) 0.0117(2) 0.0050(3)
Cl1 0.0344(5) 0.0432(5) 0.0374(4) -0.0088(4) 0.0070(4) 0.0028(4)
C1 0.0313(18) 0.0247(17) 0.0285(15) -0.0038(14) 0.0113(14) -0.0004(15)
N1 0.0258(14) 0.0273(15) 0.0296(13) -0.0023(12) 0.0114(11) 0.0045(12)
C2 0.036(2) 0.046(2) 0.0387(18) -0.0090(17) 0.0184(16) -0.0010(18)
C3 0.038(2) 0.032(2) 0.058(2) -0.0140(18) 0.0146(18) 0.0044(17)
C4 0.041(2) 0.0278(19) 0.052(2) 0.0051(17) 0.0103(17) 0.0025(17)
C5 0.036(2) 0.0308(19) 0.0385(17) 0.0036(16) 0.0176(15) 0.0046(16)

loop_
_atom_type_symbol
_atom_type_description
_atom_type_scat_dispersion_real
_atom_type_scat_dispersion_imag
_atom_type_scat_source
C C 0.0033 0.0016 'International Tables Vol C Tables 4.2.6.8 and 6.1.1.4'
H H 0.0000 0.0000 'International Tables Vol C Tables 4.2.6.8 and 6.1.1.4'
N N 0.0061 0.0033 'International Tables Vol C Tables 4.2.6.8 and 6.1.1.4'
Cl Cl 0.1484 0.1585 'International Tables Vol C Tables 4.2.6.8 and 6.1.1.4'
Cu Cu 0.3201 1.2651 'International Tables Vol C Tables 4.2.6.8 and 6.1.1.4'
I I -0.4742 1.8119 'International Tables Vol C Tables 4.2.6.8 and 6.1.1.4'

loop_
_geom_angle_atom_site_label_1
_geom_angle_atom_site_label_2
_geom_angle_atom_site_label_3
_geom_angle
_geom_angle_site_symmetry_1
_geom_angle_site_symmetry_3
_geom_angle_publ_flag
N1 Cu1 N1 180.00(13) 7_556 . ?
N1 Cu1 Cl1 89.76(7) 7_556 . ?
N1 Cu1 Cl1 90.24(7) . . ?
N1 Cu1 Cl1 90.24(7) 7_556 7_556 ?
N1 Cu1 Cl1 89.76(7) . 7_556 ?
Cl1 Cu1 Cl1 180.0 . 7_556 ?
N1 C1 C2 121.9(3) . . ?
N1 C1 I1 118.1(2) . . ?
C2 C1 I1 120.0(2) . . ?
C1 N1 C5 118.7(3) . . ?
C1 N1 Cu1 123.2(2) . . ?
C5 N1 Cu1 118.1(2) . . ?
C3 C2 C1 119.2(3) . . ?
C3 C2 H2A 120.4 . . ?
C1 C2 H2A 120.4 . . ?
C4 C3 C2 118.8(3) . . ?
C4 C3 H3A 120.6 . . ?
C2 C3 H3A 120.6 . . ?
C5 C4 C3 119.3(3) . . ?
C5 C4 H4A 120.3 . . ?
C3 C4 H4A 120.3 . . ?
N1 C5 C4 122.1(3) . . ?
N1 C5 H5A 118.9 . . ?
C4 C5 H5A 118.9 . . ?

loop_
_geom_bond_atom_site_label_1
_geom_bond_atom_site_label_2
_geom_bond_distance
_geom_bond_site_symmetry_2
_geom_bond_publ_flag
I1 C1 2.096(3) . ?
Cu1 N1 1.995(3) 7_556 ?
Cu1 N1 1.995(3) . ?
Cu1 Cl1 2.2472(8) . ?
Cu1 Cl1 2.2472(8) 7_556 ?
C1 N1 1.331(4) . ?
C1 C2 1.382(4) . ?
N1 C5 1.339(4) . ?
C2 C3 1.372(5) . ?
C2 H2A 0.9300 . ?
C3 C4 1.371(5) . ?
C3 H3A 0.9300 . ?
C4 C5 1.371(5) . ?
C4 H4A 0.9300 . ?
C5 H5A 0.9300 . ?

loop_
_geom_torsion_atom_site_label_1
_geom_torsion_atom_site_label_2
_geom_torsion_atom_site_label_3
_geom_torsion_atom_site_label_4
_geom_torsion
_geom_torsion_site_symmetry_1
_geom_torsion_site_symmetry_2
_geom_torsion_site_symmetry_3
_geom_torsion_site_symmetry_4
_geom_torsion_publ_flag
C2 C1 N1 C5 -0.8(4) . . . . ?
I1 C1 N1 C5 178.6(2) . . . . ?
C2 C1 N1 Cu1 176.5(2) . . . . ?
I1 C1 N1 Cu1 -4.0(3) . . . . ?
N1 Cu1 N1 C1 34(100) 7_556 . . . ?
Cl1 Cu1 N1 C1 94.7(2) . . . . ?
Cl1 Cu1 N1 C1 -85.3(2) 7_556 . . . ?
N1 Cu1 N1 C5 -149(100) 7_556 . . . ?
Cl1 Cu1 N1 C5 -87.9(2) . . . . ?
Cl1 Cu1 N1 C5 92.1(2) 7_556 . . . ?
N1 C1 C2 C3 0.6(5) . . . . ?
I1 C1 C2 C3 -178.9(2) . . . . ?
C1 C2 C3 C4 0.3(5) . . . . ?
C2 C3 C4 C5 -0.9(5) . . . . ?
C1 N1 C5 C4 0.2(5) . . . . ?
Cu1 N1 C5 C4 -177.3(3) . . . . ?
C3 C4 C5 N1 0.7(5) . . . . ?
